data_2216294
loop_
_publ_author_name
'Fang-Fang Jian'
'Li Du'
'Wei Yi'

_publ_section_title
;
 <i>N</i>-(2-Hydroxybenzylideneamino)-1,8-naphthalimide
;
_journal_coeditor_code BT2584
_journal_issue 12
_journal_name_full 'Acta Crystallographica Section E'
_journal_page_first o4748
_journal_page_last o4748
_journal_paper_doi 10.1107/S1600536807057066
_journal_volume 63
_journal_year 2007
_chemical_formula_iupac 'C19 H12 N2 O3'
_chemical_formula_moiety 'C19 H12 N2 O3'
_chemical_formula_sum 'C19 H12 N2 O3'
_chemical_formula_weight 316.31
_chemical_melting_point 220
_chemical_name_systematic
;
N-(2-Hydroxybenzylideneamino)-1,8-naphthalimide
;
_space_group_IT_number 14
_symmetry_cell_setting monoclinic
_symmetry_space_group_name_Hall '-P 2ybc'
_symmetry_space_group_name_H-M 'P 1 21/c 1'
_atom_sites_solution_hydrogens geom
_atom_sites_solution_primary direct
_atom_sites_solution_secondary difmap
_audit_creation_method SHELXL-97
_cell_angle_alpha 90.00
_cell_angle_beta 94.39(3)
_cell_angle_gamma 90.00
_cell_formula_units_Z 4
_cell_length_a 11.285(2)
_cell_length_b 18.310(4)
_cell_length_c 6.9540(14)
_cell_measurement_temperature 295(2)
_cell_measurement_theta_max 25
_cell_measurement_theta_min 0
_cell_volume 1432.7(5)
_computing_cell_refinement 'SMART (Siemens, 1996)'
_computing_data_collection 'SMART (Siemens, 1996)'
_computing_data_reduction 'SAINT (Siemens, 1996)'
_computing_molecular_graphics 'XP in SHELXTL (Sheldrick, 1990'
_computing_publication_material 'SHELXL97 (Sheldrick, 1997)'
_computing_structure_refinement 'SHELXL97 (Sheldrick, 1997)'
_computing_structure_solution 'SHELXS97 (Sheldrick, 1997)'
_diffrn_ambient_temperature 295(2)
_diffrn_measured_fraction_theta_full 0.999
_diffrn_measured_fraction_theta_max 0.999
_diffrn_measurement_device_type 'Bruker SMART CCD area-detector'
_diffrn_measurement_method 'phi and omega scans'
_diffrn_radiation_monochromator graphite
_diffrn_radiation_source 'fine-focus sealed tube'
_diffrn_radiation_type MoK\a
_diffrn_radiation_wavelength 0.71073
_diffrn_reflns_av_R_equivalents 0.0282
_diffrn_reflns_av_sigmaI/netI 0.0298
_diffrn_reflns_limit_h_max 13
_diffrn_reflns_limit_h_min -13
_diffrn_reflns_limit_k_max 21
_diffrn_reflns_limit_k_min -17
_diffrn_reflns_limit_l_max 8
_diffrn_reflns_limit_l_min -7
_diffrn_reflns_number 7451
_diffrn_reflns_theta_full 25.00
_diffrn_reflns_theta_max 25.00
_diffrn_reflns_theta_min 1.81
_exptl_absorpt_coefficient_mu 0.101
_exptl_absorpt_correction_type none
_exptl_crystal_colour yellow
_exptl_crystal_density_diffrn 1.466
_exptl_crystal_density_method 'not measured'
_exptl_crystal_description block
_exptl_crystal_F_000 656
_exptl_crystal_size_max 0.30
_exptl_crystal_size_mid 0.20
_exptl_crystal_size_min 0.18
_refine_diff_density_max 0.345
_refine_diff_density_min -0.213
_refine_ls_extinction_method none
_refine_ls_goodness_of_fit_ref 1.190
_refine_ls_hydrogen_treatment mixed
_refine_ls_matrix_type full
_refine_ls_number_parameters 221
_refine_ls_number_reflns 2526
_refine_ls_number_restraints 0
_refine_ls_restrained_S_all 1.190
_refine_ls_R_factor_all 0.0763
_refine_ls_R_factor_gt 0.0599
_refine_ls_shift/su_max 0.000
_refine_ls_shift/su_mean 0.000
_refine_ls_structure_factor_coef Fsqd
_refine_ls_weighting_details 'calc w=1/[\s^2^(Fo^2^)+(0.0528P)^2^+1.5868P] where P=(Fo^2^+2Fc^2^)/3'
_refine_ls_weighting_scheme calc
_refine_ls_wR_factor_gt 0.1669
_refine_ls_wR_factor_ref 0.1748
_reflns_number_gt 1873
_reflns_number_total 2526
_reflns_threshold_expression I>2\s(I)
_cod_data_source_file bt2584.cif
_cod_data_source_block I
_cod_depositor_comments
;
The following automatic conversions were performed:
'_symmetry_cell_setting' value 'Monoclinic' changed to 'monoclinic'
according to '/home/saulius/struct/CIF-dictionaries/cif_core.dic'
dictionary named 'cif_core.dic' version 2.4.1 from 2010-06-29.

Automatic conversion script
Id: cif_fix_enum 1527 2010-12-29 10:47:43Z saulius 

The following automatic conversions were performed:

'_symmetry_cell_setting' value 'Monoclinic' changed to 'monoclinic'
according to /home/saulius/struct/CIF-dictionaries/cif_core.dic
dictionary named 'cif_core.dic' version 2.4.1 from 2010-06-29.

Automatic conversion script
Id: cif_fix_values 1715 2011-07-08 13:25:40Z adriana 
;
_cod_original_sg_symbol_Hall '-P 2y bc'
_cod_original_sg_symbol_H-M 'P 21/c'
_cod_database_code 2216294
_cod_database_fobs_code 2216294

loop_
_symmetry_equiv_pos_as_xyz
'x, y, z'
'-x, y+1/2, -z+1/2'
'-x, -y, -z'
'x, -y-1/2, z-1/2'

loop_
_atom_site_type_symbol
_atom_site_label
_atom_site_fract_x
_atom_site_fract_y
_atom_site_fract_z
_atom_site_U_iso_or_equiv
_atom_site_adp_type
_atom_site_calc_flag
_atom_site_refinement_flags
_atom_site_occupancy
O O1 0.3228(2) 0.20728(13) 0.6655(4) 0.0573(7) Uani d . 1
O O2 0.0289(2) 0.04509(12) 0.7451(4) 0.0676(8) Uani d . 1
O O3 0.3368(2) -0.01677(15) 0.4076(4) 0.0571(7) Uani d . 1
N N1 0.1751(2) 0.12810(13) 0.7147(4) 0.0425(7) Uani d . 1
N N2 0.2506(3) 0.07138(14) 0.6572(4) 0.0485(7) Uani d . 1
C C1 0.4126(3) -0.07501(18) 0.9058(6) 0.0518(9) Uani d . 1
H H1A 0.3999 -0.0616 1.0316 0.062 Uiso calc R 1
C C2 0.4805(3) -0.1357(2) 0.8730(7) 0.0617(11) Uani d . 1
H H2B 0.5136 -0.1633 0.9758 0.074 Uiso calc R 1
C C3 0.4986(3) -0.1551(2) 0.6859(7) 0.0597(11) Uani d . 1
H H3B 0.5442 -0.1961 0.6635 0.072 Uiso calc R 1
C C4 0.4514(3) -0.11538(19) 0.5336(6) 0.0553(10) Uani d . 1
H H4A 0.4651 -0.1294 0.4087 0.066 Uiso calc R 1
C C5 0.3827(3) -0.05398(17) 0.5628(6) 0.0447(8) Uani d . 1
C C6 0.3629(3) -0.03349(16) 0.7522(5) 0.0430(8) Uani d . 1
C C7 0.2908(3) 0.02979(17) 0.7936(5) 0.0426(8) Uani d . 1
H H7A 0.2743 0.0398 0.9199 0.051 Uiso calc R 1
C C8 0.0574(3) 0.10867(16) 0.7415(5) 0.0423(8) Uani d . 1
C C9 -0.0255(3) 0.16947(16) 0.7623(4) 0.0372(7) Uani d . 1
C C10 -0.1421(3) 0.15537(19) 0.7914(5) 0.0476(9) Uani d . 1
H H10A -0.1687 0.1074 0.7969 0.057 Uiso calc R 1
C C11 -0.2206(3) 0.2130(2) 0.8128(5) 0.0507(9) Uani d . 1
H H11A -0.2995 0.2030 0.8329 0.061 Uiso calc R 1
C C12 -0.1842(3) 0.28320(19) 0.8049(5) 0.0451(8) Uani d . 1
H H12A -0.2383 0.3207 0.8196 0.054 Uiso calc R 1
C C13 -0.0651(3) 0.30016(16) 0.7746(4) 0.0386(7) Uani d . 1
C C14 -0.0231(3) 0.37226(17) 0.7648(5) 0.0457(8) Uani d . 1
H H14A -0.0751 0.4109 0.7792 0.055 Uiso calc R 1
C C15 0.0915(3) 0.38627(17) 0.7348(5) 0.0451(8) Uani d . 1
H H15A 0.1174 0.4344 0.7297 0.054 Uiso calc R 1
C C16 0.1716(3) 0.32912(17) 0.7113(5) 0.0416(8) Uani d . 1
H H16A 0.2501 0.3395 0.6889 0.050 Uiso calc R 1
C C17 0.1350(3) 0.25784(16) 0.7212(4) 0.0345(7) Uani d . 1
C C18 0.0156(3) 0.24226(15) 0.7523(4) 0.0323(7) Uani d . 1
C C19 0.2195(3) 0.19840(16) 0.6968(5) 0.0393(7) Uani d . 1
H H3A 0.297(5) 0.026(3) 0.432(8) 0.13(2) Uiso d . 1

loop_
_atom_site_aniso_label
_atom_site_aniso_U_11
_atom_site_aniso_U_22
_atom_site_aniso_U_33
_atom_site_aniso_U_12
_atom_site_aniso_U_13
_atom_site_aniso_U_23
O1 0.0383(13) 0.0475(15) 0.087(2) 0.0010(11) 0.0099(13) -0.0127(13)
O2 0.0728(18) 0.0271(13) 0.106(2) -0.0027(12) 0.0247(16) -0.0003(13)
O3 0.0655(17) 0.0497(16) 0.0564(17) 0.0107(13) 0.0056(13) -0.0027(13)
N1 0.0478(16) 0.0285(14) 0.0520(17) 0.0096(12) 0.0091(13) -0.0012(12)
N2 0.0565(18) 0.0345(15) 0.0550(19) 0.0149(13) 0.0073(14) -0.0033(13)
C1 0.0470(19) 0.045(2) 0.062(2) 0.0022(16) -0.0014(17) 0.0040(18)
C2 0.044(2) 0.044(2) 0.095(3) 0.0043(16) -0.007(2) 0.011(2)
C3 0.0362(18) 0.0365(19) 0.106(4) 0.0048(15) 0.005(2) -0.008(2)
C4 0.0396(18) 0.041(2) 0.086(3) -0.0004(16) 0.0107(19) -0.015(2)
C5 0.0326(16) 0.0341(17) 0.068(2) -0.0033(13) 0.0059(16) -0.0062(16)
C6 0.0329(16) 0.0300(16) 0.066(2) -0.0019(13) 0.0051(15) -0.0032(15)
C7 0.0415(17) 0.0335(17) 0.053(2) 0.0023(14) 0.0025(15) -0.0044(15)
C8 0.053(2) 0.0287(17) 0.046(2) 0.0023(14) 0.0090(15) 0.0006(14)
C9 0.0418(17) 0.0329(16) 0.0372(18) 0.0002(13) 0.0043(14) -0.0016(13)
C10 0.051(2) 0.0408(19) 0.052(2) -0.0077(16) 0.0110(16) 0.0007(16)
C11 0.0382(18) 0.060(2) 0.054(2) 0.0011(16) 0.0090(16) 0.0023(18)
C12 0.0426(18) 0.049(2) 0.0438(19) 0.0119(15) 0.0052(15) 0.0028(16)
C13 0.0423(17) 0.0360(17) 0.0369(18) 0.0100(14) -0.0007(14) -0.0019(14)
C14 0.052(2) 0.0311(17) 0.053(2) 0.0129(15) -0.0020(16) -0.0036(15)
C15 0.055(2) 0.0258(16) 0.053(2) -0.0012(14) -0.0073(16) -0.0031(14)
C16 0.0412(17) 0.0376(18) 0.0450(19) -0.0043(14) -0.0032(14) -0.0025(14)
C17 0.0361(16) 0.0308(16) 0.0356(17) 0.0012(12) -0.0037(13) -0.0045(13)
C18 0.0389(16) 0.0294(15) 0.0283(15) 0.0016(12) -0.0002(12) -0.0009(12)
C19 0.0401(18) 0.0353(17) 0.0416(19) 0.0025(14) -0.0015(14) -0.0065(14)

loop_
_atom_type_symbol
_atom_type_description
_atom_type_scat_dispersion_real
_atom_type_scat_dispersion_imag
_atom_type_scat_source
C C 0.0033 0.0016 'International Tables Vol C Tables 4.2.6.8 and 6.1.1.4'
H H 0.0000 0.0000 'International Tables Vol C Tables 4.2.6.8 and 6.1.1.4'
N N 0.0061 0.0033 'International Tables Vol C Tables 4.2.6.8 and 6.1.1.4'
O O 0.0106 0.0060 'International Tables Vol C Tables 4.2.6.8 and 6.1.1.4'

loop_
_geom_angle_atom_site_label_1
_geom_angle_atom_site_label_2
_geom_angle_atom_site_label_3
_geom_angle
C5 O3 H3A 117(4)
C19 N1 C8 126.8(2)
C19 N1 N2 115.1(3)
C8 N1 N2 116.5(2)
C7 N2 N1 114.5(3)
C2 C1 C6 120.6(4)
C2 C1 H1A 119.7
C6 C1 H1A 119.7
C3 C2 C1 119.2(4)
C3 C2 H2B 120.4
C1 C2 H2B 120.4
C4 C3 C2 121.4(3)
C4 C3 H3B 119.3
C2 C3 H3B 119.3
C3 C4 C5 120.5(4)
C3 C4 H4A 119.7
C5 C4 H4A 119.7
O3 C5 C4 118.5(3)
O3 C5 C6 122.6(3)
C4 C5 C6 119.0(3)
C1 C6 C5 119.3(3)
C1 C6 C7 118.7(3)
C5 C6 C7 122.0(3)
N2 C7 C6 120.1(3)
N2 C7 H7A 120.0
C6 C7 H7A 120.0
O2 C8 N1 120.3(3)
O2 C8 C9 123.7(3)
N1 C8 C9 116.0(3)
C10 C9 C18 120.4(3)
C10 C9 C8 119.9(3)
C18 C9 C8 119.7(3)
C9 C10 C11 119.9(3)
C9 C10 H10A 120.0
C11 C10 H10A 120.0
C12 C11 C10 121.2(3)
C12 C11 H11A 119.4
C10 C11 H11A 119.4
C11 C12 C13 120.8(3)
C11 C12 H12A 119.6
C13 C12 H12A 119.6
C14 C13 C12 122.9(3)
C14 C13 C18 118.4(3)
C12 C13 C18 118.7(3)
C15 C14 C13 121.1(3)
C15 C14 H14A 119.5
C13 C14 H14A 119.5
C14 C15 C16 120.7(3)
C14 C15 H15A 119.6
C16 C15 H15A 119.6
C17 C16 C15 120.3(3)
C17 C16 H16A 119.8
C15 C16 H16A 119.8
C16 C17 C18 119.7(3)
C16 C17 C19 119.9(3)
C18 C17 C19 120.4(3)
C17 C18 C13 119.8(3)
C17 C18 C9 121.2(3)
C13 C18 C9 119.0(3)
O1 C19 N1 119.9(3)
O1 C19 C17 124.4(3)
N1 C19 C17 115.7(3)

loop_
_geom_bond_atom_site_label_1
_geom_bond_atom_site_label_2
_geom_bond_distance
O1 C19 1.212(4)
O2 C8 1.208(4)
O3 C5 1.346(4)
O3 H3A 0.92(6)
N1 C19 1.391(4)
N1 C8 1.401(4)
N1 N2 1.420(3)
N2 C7 1.273(4)
C1 C2 1.379(5)
C1 C6 1.394(5)
C1 H1A 0.9300
C2 C3 1.378(6)
C2 H2B 0.9300
C3 C4 1.360(6)
C3 H3B 0.9300
C4 C5 1.389(5)
C4 H4A 0.9300
C5 C6 1.403(5)
C6 C7 1.457(4)
C7 H7A 0.9300
C8 C9 1.469(4)
C9 C10 1.370(4)
C9 C18 1.414(4)
C10 C11 1.393(5)
C10 H10A 0.9300
C11 C12 1.352(5)
C11 H11A 0.9300
C12 C13 1.410(5)
C12 H12A 0.9300
C13 C14 1.406(4)
C13 C18 1.414(4)
C14 C15 1.350(5)
C14 H14A 0.9300
C15 C16 1.401(4)
C15 H15A 0.9300
C16 C17 1.372(4)
C16 H16A 0.9300
C17 C18 1.410(4)
C17 C19 1.466(4)

loop_
_geom_hbond_atom_site_label_D
_geom_hbond_atom_site_label_H
_geom_hbond_atom_site_label_A
_geom_hbond_site_symmetry_A
_geom_hbond_distance_DH
_geom_hbond_distance_HA
_geom_hbond_distance_DA
_geom_hbond_angle_DHA
_geom_hbond_publ_flag
O3 H3A N2 ? 0.91(4) 1.88(4) 2.612(4) 134(4) y
C3 H3B O1 2_646 0.93 2.55 3.341(4) 142.55 y
C14 H14A O2 2_556 0.93 2.52 3.166(4) 126.84 y

loop_
_cod_related_entry_id
_cod_related_entry_database
_cod_related_entry_code
1 ChemSpider 17942718
